data_1507770
loop_
_publ_author_name
'Le Bail, A'

_publ_section_title
;
 The anion-excess fluorite structure of beta-Pb1-xFexF2-x (0.25 < x <
 0.27)
;
_journal_name_full
;
Powder Diffraction
;
_journal_page_first 303
_journal_page_last 307
_journal_paper_doi 10.1154/1.3659491
_journal_volume 26
_journal_year 2011
_chemical_formula_sum 'F2.26 Fe0.26 Pb0.74'
_space_group_IT_number 65
_symmetry_cell_setting orthorhombic
_symmetry_space_group_name_Hall '-C 2 2'
_symmetry_space_group_name_H-M 'C m m m'
_cell_angle_alpha 90.00000
_cell_angle_beta 90.00000
_cell_angle_gamma 90.00000
_cell_formula_units_Z 8
_cell_length_a 5.99259(13)
_cell_length_b 5.57807(12)
_cell_length_c 11.5208(3)
_cell_measurement_temperature 293(2)
_cell_volume 385.107(15)
_computing_structure_refinement FULLPROF
_diffrn_ambient_temperature 293(2)
_cod_data_source_file beta-Pb1-xFexF2x.cif
_cod_data_source_block beta-Pb1-xFexF2+x
_cod_depositor_comments 'Error in the paper title corrected'
_cod_original_cell_volume 385.105(15)
_cod_database_code 1507770

loop_
_symmetry_equiv_pos_as_xyz
x,y,z
x,-y,-z
-x,y,-z
-x,-y,z
-x,-y,-z
-x,y,z
x,-y,z
x,y,-z
x+1/2,y+1/2,z
x+1/2,-y+1/2,-z
-x+1/2,y+1/2,-z
-x+1/2,-y+1/2,z
-x+1/2,-y+1/2,-z
-x+1/2,y+1/2,z
x+1/2,-y+1/2,z
x+1/2,y+1/2,-z

loop_
_atom_site_label
_atom_site_Wyckoff_symbol
_atom_site_fract_x
_atom_site_fract_y
_atom_site_fract_z
_atom_site_U_iso_or_equiv
_atom_site_occupancy
Pb1 2a 0.00000 0.00000 0.00000 0.0089(11) 1.00000
Pb2 4l 0.00000 0.50000 0.26304(15) 0.0125(13) 0.759(7)
Fe2 4l 0.00000 0.50000 0.26304(15) 0.0125(13) 0.241(7)
Fe1 2d 0.00000 0.00000 0.50000 0.0238(19) 0.557(5)
Pb3 2d 0.00000 0.00000 0.50000 0.0238(19) 0.443(5)
F1 8m 0.25000 0.25000 0.1541(11) 0.059(3) 1.00000
F2 4f 0.25000 0.25000 0.50000 0.110(15) 0.557(2)
F3 4k 0.00000 0.00000 0.3186(13) 0.062(5) 0.557(2)
